data_4105128
loop_
_publ_author_name
'Chul Baik'
'Zachary M. Hudson'
'Hazem Amarne'
'Suning Wang'

_publ_section_title
;
 Enhancing the Photochemical Stability of N,C-Chelate Boryl Compounds: C-C
 Bond Formation versus C=C Bond cis,trans-Isomerization
;
_journal_name_full 'Journal of the American Chemical Society'
_journal_page_first 14549
_journal_page_last 14559
_journal_paper_doi 10.1021/ja906430s
_journal_volume 131
_journal_year 2009
_chemical_formula_sum 'C40 H41 B N'
_chemical_formula_weight 546.55
_chemical_name_systematic
;
 ?
;
_space_group_IT_number 14
_symmetry_cell_setting monoclinic
_symmetry_space_group_name_Hall '-P 2yn'
_symmetry_space_group_name_H-M 'P 1 21/n 1'
_atom_sites_solution_hydrogens geom
_atom_sites_solution_primary direct
_atom_sites_solution_secondary difmap
_audit_creation_method SHELXL-97
_cell_angle_alpha 90.00
_cell_angle_beta 102.543(2)
_cell_angle_gamma 90.00
_cell_formula_units_Z 4
_cell_length_a 14.8343(3)
_cell_length_b 13.9749(3)
_cell_length_c 15.5452(3)
_cell_measurement_reflns_used 2144
_cell_measurement_temperature 180(2)
_cell_measurement_theta_max 23.12
_cell_measurement_theta_min 2.59
_cell_volume 3145.73(11)
_computing_cell_refinement 'Bruker SMART'
_computing_data_collection 'Bruker SMART'
_computing_data_reduction 'Bruker SAINT'
_computing_molecular_graphics 'Bruker SHELXTL'
_computing_publication_material 'Bruker SHELXTL'
_computing_structure_refinement 'SHELXL-97 (Sheldrick, 1997)'
_computing_structure_solution 'SHELXS-97 (Sheldrick, 1990)'
_diffrn_ambient_temperature 180(2)
_diffrn_measured_fraction_theta_full 0.996
_diffrn_measured_fraction_theta_max 0.996
_diffrn_measurement_device_type 'CCD area detector'
_diffrn_measurement_method 'phi and omega scans'
_diffrn_radiation_monochromator graphite
_diffrn_radiation_source 'fine-focus sealed tube'
_diffrn_radiation_type MoK\a
_diffrn_radiation_wavelength 0.71073
_diffrn_reflns_av_R_equivalents 0.0471
_diffrn_reflns_av_sigmaI/netI 0.0585
_diffrn_reflns_limit_h_max 15
_diffrn_reflns_limit_h_min -17
_diffrn_reflns_limit_k_max 16
_diffrn_reflns_limit_k_min -16
_diffrn_reflns_limit_l_max 18
_diffrn_reflns_limit_l_min -16
_diffrn_reflns_number 13797
_diffrn_reflns_theta_full 25.50
_diffrn_reflns_theta_max 25.50
_diffrn_reflns_theta_min 2.03
_exptl_absorpt_coefficient_mu 0.065
_exptl_absorpt_correction_T_max 0.9935
_exptl_absorpt_correction_T_min 0.9807
_exptl_absorpt_correction_type multi-scan
_exptl_crystal_colour yellow
_exptl_crystal_density_diffrn 1.154
_exptl_crystal_description block
_exptl_crystal_F_000 1172
_exptl_crystal_size_max 0.30
_exptl_crystal_size_mid 0.25
_exptl_crystal_size_min 0.10
_refine_diff_density_max 0.413
_refine_diff_density_min -0.348
_refine_diff_density_rms 0.046
_refine_ls_extinction_method none
_refine_ls_goodness_of_fit_ref 1.038
_refine_ls_hydrogen_treatment mixed
_refine_ls_matrix_type full
_refine_ls_number_parameters 379
_refine_ls_number_reflns 5826
_refine_ls_number_restraints 6
_refine_ls_restrained_S_all 1.042
_refine_ls_R_factor_all 0.0993
_refine_ls_R_factor_gt 0.0608
_refine_ls_shift/su_max 0.009
_refine_ls_shift/su_mean 0.000
_refine_ls_structure_factor_coef Fsqd
_refine_ls_weighting_details 'calc w=1/[\s^2^(Fo^2^)+(0.0800P)^2^+1.0128P] where P=(Fo^2^+2Fc^2^)/3'
_refine_ls_weighting_scheme calc
_refine_ls_wR_factor_gt 0.1546
_refine_ls_wR_factor_ref 0.1808
_reflns_number_gt 3665
_reflns_number_total 5826
_reflns_threshold_expression >2sigma(I)
_cod_data_source_file ja906430s_si_002.cif
_cod_data_source_block baik6
_cod_database_code 4105128

loop_
_symmetry_equiv_pos_as_xyz
'x, y, z'
'-x+1/2, y+1/2, -z+1/2'
'-x, -y, -z'
'x-1/2, -y-1/2, z-1/2'

loop_
_atom_site_label
_atom_site_type_symbol
_atom_site_fract_x
_atom_site_fract_y
_atom_site_fract_z
_atom_site_U_iso_or_equiv
_atom_site_adp_type
_atom_site_occupancy
_atom_site_symmetry_multiplicity
_atom_site_calc_flag
_atom_site_refinement_flags
_atom_site_disorder_assembly
_atom_site_disorder_group
N1 N 0.13273(13) 0.97911(14) 0.23083(12) 0.0356(5) Uani 1 1 d . . .
B1 B 0.12477(19) 0.9481(2) 0.33076(18) 0.0359(6) Uani 1 1 d . . .
C1 C 0.13103(16) 0.92094(18) 0.16235(16) 0.0384(6) Uani 1 1 d . . .
H1A H 0.1296 0.8537 0.1712 0.046 Uiso 1 1 calc R . .
C2 C 0.13129(17) 0.95563(19) 0.07857(16) 0.0421(6) Uani 1 1 d . . .
C3 C 0.13166(18) 1.0546(2) 0.06699(17) 0.0476(7) Uani 1 1 d . . .
H3A H 0.1311 1.0807 0.0105 0.057 Uiso 1 1 calc R . .
C4 C 0.13278(18) 1.1146(2) 0.13772(17) 0.0464(7) Uani 1 1 d . . .
H4A H 0.1333 1.1820 0.1302 0.056 Uiso 1 1 calc R . .
C5 C 0.13309(16) 1.07568(17) 0.21965(16) 0.0369(6) Uani 1 1 d . . .
C6 C 0.13027(16) 1.12354(18) 0.30225(16) 0.0395(6) Uani 1 1 d . . .
C7 C 0.13632(17) 1.22189(19) 0.31663(19) 0.0477(7) Uani 1 1 d . . .
H7A H 0.1456 1.2643 0.2716 0.057 Uiso 1 1 calc R . .
C8 C 0.1285(2) 1.2563(2) 0.39816(19) 0.0534(7) Uani 1 1 d . . .
H8A H 0.1325 1.3230 0.4101 0.064 Uiso 1 1 calc R . .
C9 C 0.11465(19) 1.1925(2) 0.46227(19) 0.0532(7) Uani 1 1 d . . .
H9A H 0.1079 1.2165 0.5177 0.064 Uiso 1 1 calc R . .
C10 C 0.11040(17) 1.09493(19) 0.44770(17) 0.0446(6) Uani 1 1 d . . .
H10A H 0.1027 1.0530 0.4937 0.053 Uiso 1 1 calc R . .
C11 C 0.11725(16) 1.05711(18) 0.36595(16) 0.0379(6) Uani 1 1 d . . .
C12 C 0.13105(18) 0.8869(2) 0.01004(17) 0.0462(7) Uani 1 1 d . . .
C13 C 0.12759(18) 0.8203(2) -0.03930(18) 0.0468(7) Uani 1 1 d . . .
C14 C 0.12219(16) 0.73527(18) -0.09173(16) 0.0399(6) Uani 1 1 d . . .
C15 C 0.08101(18) 0.7362(2) -0.18103(17) 0.0477(7) Uani 1 1 d . . .
H15A H 0.0579 0.7944 -0.2089 0.057 Uiso 1 1 calc R . .
C16 C 0.0737(2) 0.6531(2) -0.2289(2) 0.0590(8) Uani 1 1 d . . .
H16A H 0.0452 0.6537 -0.2898 0.071 Uiso 1 1 calc R . .
C17 C 0.1075(2) 0.5688(2) -0.1888(2) 0.0619(8) Uani 1 1 d . . .
H17A H 0.1018 0.5113 -0.2221 0.074 Uiso 1 1 calc R . .
C18 C 0.1492(2) 0.5674(2) -0.1011(2) 0.0649(9) Uani 1 1 d . . .
H18A H 0.1735 0.5091 -0.0742 0.078 Uiso 1 1 calc R . .
C19 C 0.15631(18) 0.6501(2) -0.0516(2) 0.0537(7) Uani 1 1 d . . .
H19A H 0.1843 0.6488 0.0095 0.064 Uiso 1 1 calc R . .
C20 C 0.03675(16) 0.87311(17) 0.31280(15) 0.0344(5) Uani 1 1 d . . .
C21 C -0.05550(16) 0.90542(17) 0.29922(15) 0.0375(6) Uani 1 1 d . . .
C22 C -0.12847(17) 0.84144(19) 0.29121(16) 0.0427(6) Uani 1 1 d . . .
H22A H -0.1894 0.8661 0.2835 0.051 Uiso 1 1 calc R . .
C23 C -0.11612(17) 0.74347(19) 0.29401(16) 0.0421(6) Uani 1 1 d . . .
C24 C -0.02656(17) 0.71138(18) 0.30191(16) 0.0411(6) Uani 1 1 d . . .
H24A H -0.0158 0.6444 0.3021 0.049 Uiso 1 1 calc R . .
C25 C 0.04882(16) 0.77304(17) 0.30957(16) 0.0367(6) Uani 1 1 d . . .
C26 C -0.08112(18) 1.01045(19) 0.2876(2) 0.0537(7) Uani 1 1 d . . .
H26A H -0.1485 1.0168 0.2716 0.081 Uiso 1 1 calc R . .
H26B H -0.0542 1.0377 0.2407 0.081 Uiso 1 1 calc R . .
H26C H -0.0572 1.0446 0.3429 0.081 Uiso 1 1 calc R . .
C27 C -0.1965(2) 0.6760(2) 0.2875(2) 0.0587(8) Uani 1 1 d . . .
H27A H -0.1792 0.6125 0.2698 0.088 Uiso 1 1 calc R . .
H27B H -0.2493 0.7000 0.2435 0.088 Uiso 1 1 calc R . .
H27C H -0.2134 0.6716 0.3449 0.088 Uiso 1 1 calc R . .
C28 C 0.14040(17) 0.72310(19) 0.31200(18) 0.0461(7) Uani 1 1 d . . .
H28A H 0.1297 0.6649 0.2761 0.069 Uiso 1 1 calc R . .
H28B H 0.1691 0.7062 0.3730 0.069 Uiso 1 1 calc R . .
H28C H 0.1814 0.7661 0.2885 0.069 Uiso 1 1 calc R . .
C29 C 0.22106(15) 0.90640(16) 0.39338(15) 0.0347(6) Uani 1 1 d . . .
C30 C 0.21541(16) 0.86083(17) 0.47309(16) 0.0380(6) Uani 1 1 d . . .
C31 C 0.29375(17) 0.82282(18) 0.52878(16) 0.0424(6) Uani 1 1 d . . .
H31A H 0.2871 0.7914 0.5812 0.051 Uiso 1 1 calc R . .
C32 C 0.38088(17) 0.82907(19) 0.51054(17) 0.0445(6) Uani 1 1 d . . .
C33 C 0.38726(17) 0.87842(19) 0.43516(17) 0.0431(6) Uani 1 1 d . . .
H33A H 0.4464 0.8860 0.4219 0.052 Uiso 1 1 calc R . .
C34 C 0.31105(16) 0.91758(17) 0.37775(16) 0.0370(6) Uani 1 1 d . . .
C35 C 0.12634(18) 0.8486(2) 0.50542(17) 0.0476(7) Uani 1 1 d . . .
H35A H 0.1397 0.8532 0.5699 0.071 Uiso 1 1 calc R . .
H35B H 0.0994 0.7859 0.4872 0.071 Uiso 1 1 calc R . .
H35C H 0.0826 0.8990 0.4800 0.071 Uiso 1 1 calc R . .
C36 C 0.4642(2) 0.7874(3) 0.57255(19) 0.0688(9) Uani 1 1 d . . .
H36A H 0.4995 0.7485 0.5391 0.103 Uiso 1 1 calc R . .
H36B H 0.4439 0.7474 0.6165 0.103 Uiso 1 1 calc R . .
H36C H 0.5032 0.8394 0.6023 0.103 Uiso 1 1 calc R . .
C37 C 0.33206(18) 0.9744(2) 0.30163(18) 0.0500(7) Uani 1 1 d . . .
H37A H 0.3991 0.9799 0.3085 0.075 Uiso 1 1 calc R . .
H37B H 0.3049 1.0384 0.3010 0.075 Uiso 1 1 calc R . .
H37C H 0.3057 0.9416 0.2461 0.075 Uiso 1 1 calc R . .
C38A C 0.7911(9) 0.4387(8) 0.4145(8) 0.0894(18) Uiso 0.50 1 d PD A 1
H38A H 0.7300 0.4620 0.4190 0.134 Uiso 0.50 1 calc PR A 1
H38B H 0.7972 0.3711 0.4314 0.134 Uiso 0.50 1 calc PR A 1
H38C H 0.7985 0.4458 0.3537 0.134 Uiso 0.50 1 calc PR A 1
C39A C 0.8652(6) 0.4965(7) 0.4757(7) 0.099(2) Uiso 0.50 1 d PD A 1
H39A H 0.8572 0.4893 0.5369 0.119 Uiso 0.50 1 calc PR A 1
H39B H 0.8571 0.5651 0.4597 0.119 Uiso 0.50 1 calc PR A 1
C40A C 0.9640(8) 0.4652(9) 0.4712(10) 0.0951(18) Uiso 0.50 1 d PD . 1
H40A H 0.9711 0.4667 0.4093 0.114 Uiso 0.50 1 calc PR . 1
H40B H 0.9752 0.3989 0.4934 0.114 Uiso 0.50 1 calc PR . 1
C38B C 0.8039(9) 0.4190(9) 0.4123(8) 0.0894(18) Uiso 0.50 1 d PD B 2
H38D H 0.7488 0.4009 0.4336 0.134 Uiso 0.50 1 calc PR B 2
H38E H 0.8280 0.3629 0.3869 0.134 Uiso 0.50 1 calc PR B 2
H38F H 0.7878 0.4688 0.3672 0.134 Uiso 0.50 1 calc PR B 2
C39B C 0.8744(6) 0.4556(7) 0.4859(7) 0.099(2) Uiso 0.50 1 d PD B 2
H39C H 0.8469 0.5095 0.5126 0.119 Uiso 0.50 1 calc PR B 2
H39D H 0.8882 0.4045 0.5309 0.119 Uiso 0.50 1 calc PR B 2
C40B C 0.9621(7) 0.4886(10) 0.4683(10) 0.0951(18) Uiso 0.50 1 d PD . 2
H40C H 0.9822 0.4385 0.4315 0.114 Uiso 0.50 1 calc PR . 2
H40D H 0.9476 0.5459 0.4305 0.114 Uiso 0.50 1 calc PR . 2

loop_
_atom_site_aniso_label
_atom_site_aniso_U_11
_atom_site_aniso_U_22
_atom_site_aniso_U_33
_atom_site_aniso_U_23
_atom_site_aniso_U_13
_atom_site_aniso_U_12
N1 0.0337(11) 0.0352(12) 0.0371(11) -0.0033(9) 0.0058(8) -0.0004(9)
B1 0.0366(15) 0.0352(15) 0.0366(15) -0.0012(13) 0.0100(12) 0.0005(12)
C1 0.0363(13) 0.0363(14) 0.0423(14) -0.0057(12) 0.0078(10) -0.0019(11)
C2 0.0393(14) 0.0487(16) 0.0383(14) -0.0059(13) 0.0087(11) -0.0037(12)
C3 0.0516(16) 0.0490(17) 0.0414(15) 0.0086(13) 0.0086(12) -0.0025(13)
C4 0.0493(16) 0.0390(15) 0.0497(16) 0.0036(13) 0.0079(12) -0.0005(12)
C5 0.0338(13) 0.0326(13) 0.0428(14) -0.0003(11) 0.0050(10) -0.0004(10)
C6 0.0333(13) 0.0374(14) 0.0458(15) -0.0047(12) 0.0038(10) 0.0037(11)
C7 0.0456(16) 0.0342(14) 0.0603(18) -0.0030(13) 0.0051(13) 0.0011(12)
C8 0.0602(18) 0.0353(15) 0.0608(18) -0.0114(14) 0.0047(14) 0.0043(13)
C9 0.0534(17) 0.0505(18) 0.0538(17) -0.0164(15) 0.0078(13) 0.0055(13)
C10 0.0443(15) 0.0440(16) 0.0443(15) -0.0074(13) 0.0071(11) 0.0036(12)
C11 0.0303(13) 0.0400(14) 0.0413(14) -0.0035(12) 0.0035(10) 0.0023(10)
C12 0.0470(16) 0.0523(17) 0.0393(14) -0.0050(14) 0.0094(12) -0.0082(13)
C13 0.0445(15) 0.0540(18) 0.0425(15) 0.0018(14) 0.0106(12) -0.0035(13)
C14 0.0353(13) 0.0427(15) 0.0435(14) -0.0016(12) 0.0126(11) -0.0026(11)
C15 0.0500(16) 0.0458(16) 0.0454(15) -0.0004(13) 0.0065(12) 0.0018(13)
C16 0.0547(18) 0.065(2) 0.0544(18) -0.0144(16) 0.0054(14) 0.0034(15)
C17 0.0510(18) 0.0490(18) 0.085(2) -0.0191(17) 0.0132(16) 0.0008(14)
C18 0.0571(19) 0.0462(18) 0.092(3) 0.0106(18) 0.0167(17) 0.0112(15)
C19 0.0431(16) 0.0544(18) 0.0621(18) 0.0075(15) 0.0083(13) 0.0061(13)
C20 0.0352(13) 0.0357(13) 0.0316(12) -0.0020(11) 0.0060(10) 0.0007(10)
C21 0.0353(13) 0.0369(14) 0.0391(13) -0.0020(11) 0.0051(10) 0.0032(11)
C22 0.0338(14) 0.0483(16) 0.0447(15) -0.0023(13) 0.0058(11) 0.0028(12)
C23 0.0404(15) 0.0473(16) 0.0389(14) -0.0012(12) 0.0093(11) -0.0058(12)
C24 0.0469(15) 0.0340(13) 0.0429(14) -0.0028(12) 0.0107(11) -0.0022(11)
C25 0.0340(13) 0.0366(14) 0.0389(13) -0.0034(11) 0.0062(10) 0.0026(11)
C26 0.0366(15) 0.0436(16) 0.076(2) -0.0039(15) 0.0011(13) 0.0068(12)
C27 0.0474(17) 0.0572(19) 0.074(2) -0.0039(16) 0.0184(14) -0.0131(14)
C28 0.0397(15) 0.0380(15) 0.0592(17) -0.0099(13) 0.0079(12) 0.0044(11)
C29 0.0341(13) 0.0298(13) 0.0395(13) -0.0064(11) 0.0069(10) 0.0002(10)
C30 0.0376(14) 0.0374(14) 0.0394(14) -0.0057(12) 0.0094(11) -0.0021(11)
C31 0.0460(15) 0.0458(15) 0.0340(13) -0.0029(12) 0.0054(11) 0.0037(12)
C32 0.0386(15) 0.0519(16) 0.0401(14) -0.0040(13) 0.0021(11) 0.0087(12)
C33 0.0319(13) 0.0507(16) 0.0462(15) -0.0037(13) 0.0074(11) 0.0014(11)
C34 0.0361(13) 0.0332(13) 0.0415(14) -0.0023(11) 0.0081(10) -0.0005(10)
C35 0.0462(16) 0.0580(17) 0.0406(14) 0.0011(13) 0.0139(12) -0.0002(13)
C36 0.0495(18) 0.103(3) 0.0501(17) 0.0081(18) 0.0027(13) 0.0222(17)
C37 0.0345(14) 0.0562(18) 0.0602(17) 0.0115(14) 0.0119(12) -0.0021(12)

loop_
_atom_type_symbol
_atom_type_description
_atom_type_scat_dispersion_real
_atom_type_scat_dispersion_imag
_atom_type_scat_source
C C 0.0033 0.0016 'International Tables Vol C Tables 4.2.6.8 and 6.1.1.4'
H H 0.0000 0.0000 'International Tables Vol C Tables 4.2.6.8 and 6.1.1.4'
N N 0.0061 0.0033 'International Tables Vol C Tables 4.2.6.8 and 6.1.1.4'
B B 0.0013 0.0007 'International Tables Vol C Tables 4.2.6.8 and 6.1.1.4'

loop_
_geom_angle_atom_site_label_1
_geom_angle_atom_site_label_2
_geom_angle_atom_site_label_3
_geom_angle
_geom_angle_site_symmetry_1
_geom_angle_site_symmetry_3
C1 N1 C5 120.1(2) . .
C1 N1 B1 126.9(2) . .
C5 N1 B1 112.70(19) . .
C11 B1 N1 95.44(18) . .
C11 B1 C20 122.7(2) . .
N1 B1 C20 102.97(18) . .
C11 B1 C29 104.21(19) . .
N1 B1 C29 114.86(19) . .
C20 B1 C29 115.3(2) . .
N1 C1 C2 122.1(2) . .
N1 C1 H1A 119.0 . .
C2 C1 H1A 119.0 . .
C1 C2 C3 117.9(2) . .
C1 C2 C12 117.6(2) . .
C3 C2 C12 124.6(2) . .
C4 C3 C2 119.9(2) . .
C4 C3 H3A 120.0 . .
C2 C3 H3A 120.0 . .
C3 C4 C5 119.5(2) . .
C3 C4 H4A 120.3 . .
C5 C4 H4A 120.3 . .
N1 C5 C4 120.5(2) . .
N1 C5 C6 109.9(2) . .
C4 C5 C6 129.5(2) . .
C7 C6 C11 123.7(2) . .
C7 C6 C5 125.6(2) . .
C11 C6 C5 110.7(2) . .
C8 C7 C6 118.3(3) . .
C8 C7 H7A 120.8 . .
C6 C7 H7A 120.8 . .
C7 C8 C9 119.4(3) . .
C7 C8 H8A 120.3 . .
C9 C8 H8A 120.3 . .
C10 C9 C8 121.7(3) . .
C10 C9 H9A 119.1 . .
C8 C9 H9A 119.1 . .
C9 C10 C11 120.8(3) . .
C9 C10 H10A 119.6 . .
C11 C10 H10A 119.6 . .
C10 C11 C6 116.1(2) . .
C10 C11 B1 132.9(2) . .
C6 C11 B1 110.6(2) . .
C13 C12 C2 170.8(3) . .
C12 C13 C14 174.8(3) . .
C19 C14 C15 119.7(3) . .
C19 C14 C13 119.0(2) . .
C15 C14 C13 121.2(2) . .
C16 C15 C14 120.0(3) . .
C16 C15 H15A 120.0 . .
C14 C15 H15A 120.0 . .
C15 C16 C17 120.1(3) . .
C15 C16 H16A 119.9 . .
C17 C16 H16A 119.9 . .
C18 C17 C16 120.3(3) . .
C18 C17 H17A 119.8 . .
C16 C17 H17A 119.8 . .
C17 C18 C19 120.4(3) . .
C17 C18 H18A 119.8 . .
C19 C18 H18A 119.8 . .
C18 C19 C14 119.4(3) . .
C18 C19 H19A 120.3 . .
C14 C19 H19A 120.3 . .
C25 C20 C21 115.9(2) . .
C25 C20 B1 122.2(2) . .
C21 C20 B1 121.8(2) . .
C22 C21 C20 121.2(2) . .
C22 C21 C26 116.2(2) . .
C20 C21 C26 122.4(2) . .
C23 C22 C21 122.7(2) . .
C23 C22 H22A 118.7 . .
C21 C22 H22A 118.7 . .
C22 C23 C24 116.3(2) . .
C22 C23 C27 121.4(2) . .
C24 C23 C27 122.3(2) . .
C23 C24 C25 122.9(2) . .
C23 C24 H24A 118.5 . .
C25 C24 H24A 118.5 . .
C24 C25 C20 120.6(2) . .
C24 C25 C28 114.4(2) . .
C20 C25 C28 125.0(2) . .
C21 C26 H26A 109.5 . .
C21 C26 H26B 109.5 . .
H26A C26 H26B 109.5 . .
C21 C26 H26C 109.5 . .
H26A C26 H26C 109.5 . .
H26B C26 H26C 109.5 . .
C23 C27 H27A 109.5 . .
C23 C27 H27B 109.5 . .
H27A C27 H27B 109.5 . .
C23 C27 H27C 109.5 . .
H27A C27 H27C 109.5 . .
H27B C27 H27C 109.5 . .
C25 C28 H28A 109.5 . .
C25 C28 H28B 109.5 . .
H28A C28 H28B 109.5 . .
C25 C28 H28C 109.5 . .
H28A C28 H28C 109.5 . .
H28B C28 H28C 109.5 . .
C30 C29 C34 116.0(2) . .
C30 C29 B1 117.9(2) . .
C34 C29 B1 126.0(2) . .
C31 C30 C29 121.1(2) . .
C31 C30 C35 114.8(2) . .
C29 C30 C35 124.2(2) . .
C32 C31 C30 122.5(2) . .
C32 C31 H31A 118.7 . .
C30 C31 H31A 118.7 . .
C33 C32 C31 116.4(2) . .
C33 C32 C36 122.5(2) . .
C31 C32 C36 121.1(3) . .
C32 C33 C34 123.0(2) . .
C32 C33 H33A 118.5 . .
C34 C33 H33A 118.5 . .
C33 C34 C29 120.8(2) . .
C33 C34 C37 115.6(2) . .
C29 C34 C37 123.6(2) . .
C30 C35 H35A 109.5 . .
C30 C35 H35B 109.5 . .
H35A C35 H35B 109.5 . .
C30 C35 H35C 109.5 . .
H35A C35 H35C 109.5 . .
H35B C35 H35C 109.5 . .
C32 C36 H36A 109.5 . .
C32 C36 H36B 109.5 . .
H36A C36 H36B 109.5 . .
C32 C36 H36C 109.5 . .
H36A C36 H36C 109.5 . .
H36B C36 H36C 109.5 . .
C34 C37 H37A 109.5 . .
C34 C37 H37B 109.5 . .
H37A C37 H37B 109.5 . .
C34 C37 H37C 109.5 . .
H37A C37 H37C 109.5 . .
H37B C37 H37C 109.5 . .
C39A C38A H38A 109.5 . .
C39A C38A H38B 109.5 . .
H38A C38A H38B 109.5 . .
C39A C38A H38C 109.5 . .
H38A C38A H38C 109.5 . .
H38B C38A H38C 109.5 . .
C38A C39A C40A 112.6(10) . .
C38A C39A H39A 109.1 . .
C40A C39A H39A 109.1 . .
C38A C39A H39B 109.1 . .
C40A C39A H39B 109.1 . .
H39A C39A H39B 107.8 . .
C39A C40A C40A 109.4(11) . 3_766
C39A C40A H40A 109.8 . .
C40A C40A H40A 109.8 3_766 .
C39A C40A H40B 109.8 . .
C40A C40A H40B 109.8 3_766 .
H40A C40A H40B 108.2 . .
C39B C38B H38D 109.5 . .
C39B C38B H38E 109.5 . .
H38D C38B H38E 109.5 . .
C39B C38B H38F 109.5 . .
H38D C38B H38F 109.5 . .
H38E C38B H38F 109.5 . .
C40B C39B C38B 118.6(10) . .
C40B C39B H39C 107.7 . .
C38B C39B H39C 107.7 . .
C40B C39B H39D 107.7 . .
C38B C39B H39D 107.7 . .
H39C C39B H39D 107.1 . .
C40B C40B C39B 124.6(16) 3_766 .
C40B C40B H40C 106.2 3_766 .
C39B C40B H40C 106.2 . .
C40B C40B H40D 106.2 3_766 .
C39B C40B H40D 106.2 . .
H40C C40B H40D 106.4 . .

loop_
_geom_bond_atom_site_label_1
_geom_bond_atom_site_label_2
_geom_bond_distance
_geom_bond_site_symmetry_2
N1 C1 1.335(3) .
N1 C5 1.361(3) .
N1 B1 1.642(3) .
B1 C11 1.631(4) .
B1 C20 1.650(4) .
B1 C29 1.650(4) .
C1 C2 1.391(3) .
C1 H1A 0.9500 .
C2 C3 1.395(4) .
C2 C12 1.433(4) .
C3 C4 1.380(4) .
C3 H3A 0.9500 .
C4 C5 1.384(3) .
C4 H4A 0.9500 .
C5 C6 1.456(3) .
C6 C7 1.392(4) .
C6 C11 1.401(3) .
C7 C8 1.384(4) .
C7 H7A 0.9500 .
C8 C9 1.385(4) .
C8 H8A 0.9500 .
C9 C10 1.381(4) .
C9 H9A 0.9500 .
C10 C11 1.400(3) .
C10 H10A 0.9500 .
C12 C13 1.201(4) .
C13 C14 1.433(4) .
C14 C19 1.387(4) .
C14 C15 1.390(4) .
C15 C16 1.371(4) .
C15 H15A 0.9500 .
C16 C17 1.375(4) .
C16 H16A 0.9500 .
C17 C18 1.369(4) .
C17 H17A 0.9500 .
C18 C19 1.381(4) .
C18 H18A 0.9500 .
C19 H19A 0.9500 .
C20 C25 1.412(3) .
C20 C21 1.413(3) .
C21 C22 1.389(3) .
C21 C26 1.517(4) .
C22 C23 1.381(4) .
C22 H22A 0.9500 .
C23 C24 1.382(3) .
C23 C27 1.506(4) .
C24 C25 1.396(3) .
C24 H24A 0.9500 .
C25 C28 1.521(3) .
C26 H26A 0.9800 .
C26 H26B 0.9800 .
C26 H26C 0.9800 .
C27 H27A 0.9800 .
C27 H27B 0.9800 .
C27 H27C 0.9800 .
C28 H28A 0.9800 .
C28 H28B 0.9800 .
C28 H28C 0.9800 .
C29 C30 1.412(3) .
C29 C34 1.417(3) .
C30 C31 1.395(3) .
C30 C35 1.522(3) .
C31 C32 1.385(4) .
C31 H31A 0.9500 .
C32 C33 1.381(4) .
C32 C36 1.509(4) .
C33 C34 1.391(3) .
C33 H33A 0.9500 .
C34 C37 1.512(3) .
C35 H35A 0.9800 .
C35 H35B 0.9800 .
C35 H35C 0.9800 .
C36 H36A 0.9800 .
C36 H36B 0.9800 .
C36 H36C 0.9800 .
C37 H37A 0.9800 .
C37 H37B 0.9800 .
C37 H37C 0.9800 .
C38A C39A 1.520(10) .
C38A H38A 0.9800 .
C38A H38B 0.9800 .
C38A H38C 0.9800 .
C39A C40A 1.546(11) .
C39A H39A 0.9900 .
C39A H39B 0.9900 .
C40A C40A 1.57(3) 3_766
C40A H40A 0.9900 .
C40A H40B 0.9900 .
C38B C39B 1.464(10) .
C38B H38D 0.9800 .
C38B H38E 0.9800 .
C38B H38F 0.9800 .
C39B C40B 1.460(11) .
C39B H39C 0.9900 .
C39B H39D 0.9900 .
C40B C40B 1.36(3) 3_766
C40B H40C 0.9900 .
C40B H40D 0.9900 .

loop_
_geom_torsion_atom_site_label_1
_geom_torsion_atom_site_label_2
_geom_torsion_atom_site_label_3
_geom_torsion_atom_site_label_4
_geom_torsion
_geom_torsion_site_symmetry_4
C1 N1 B1 C11 -172.2(2) .
C5 N1 B1 C11 2.0(2) .
C1 N1 B1 C20 -46.7(3) .
C5 N1 B1 C20 127.4(2) .
C1 N1 B1 C29 79.4(3) .
C5 N1 B1 C29 -106.4(2) .
C5 N1 C1 C2 1.2(3) .
B1 N1 C1 C2 175.0(2) .
N1 C1 C2 C3 -1.2(4) .
N1 C1 C2 C12 178.9(2) .
C1 C2 C3 C4 0.7(4) .
C12 C2 C3 C4 -179.4(2) .
C2 C3 C4 C5 -0.3(4) .
C1 N1 C5 C4 -0.8(3) .
B1 N1 C5 C4 -175.4(2) .
C1 N1 C5 C6 177.11(19) .
B1 N1 C5 C6 2.5(3) .
C3 C4 C5 N1 0.3(4) .
C3 C4 C5 C6 -177.1(2) .
N1 C5 C6 C7 175.2(2) .
C4 C5 C6 C7 -7.2(4) .
N1 C5 C6 C11 -6.8(3) .
C4 C5 C6 C11 170.8(2) .
C11 C6 C7 C8 -0.4(4) .
C5 C6 C7 C8 177.2(2) .
C6 C7 C8 C9 -0.2(4) .
C7 C8 C9 C10 1.4(4) .
C8 C9 C10 C11 -1.9(4) .
C9 C10 C11 C6 1.2(3) .
C9 C10 C11 B1 173.1(2) .
C7 C6 C11 C10 -0.1(3) .
C5 C6 C11 C10 -178.0(2) .
C7 C6 C11 B1 -173.7(2) .
C5 C6 C11 B1 8.3(3) .
N1 B1 C11 C10 -178.3(2) .
C20 B1 C11 C10 72.5(4) .
C29 B1 C11 C10 -60.9(3) .
N1 B1 C11 C6 -6.0(2) .
C20 B1 C11 C6 -115.3(2) .
C29 B1 C11 C6 111.3(2) .
C1 C2 C12 C13 14.0(18) .
C3 C2 C12 C13 -165.9(16) .
C2 C12 C13 C14 -6(4) .
C12 C13 C14 C19 -34(3) .
C12 C13 C14 C15 144(3) .
C19 C14 C15 C16 0.5(4) .
C13 C14 C15 C16 -177.5(2) .
C14 C15 C16 C17 -0.4(4) .
C15 C16 C17 C18 -0.5(5) .
C16 C17 C18 C19 1.2(5) .
C17 C18 C19 C14 -1.2(4) .
C15 C14 C19 C18 0.3(4) .
C13 C14 C19 C18 178.3(3) .
C11 B1 C20 C25 -159.7(2) .
N1 B1 C20 C25 95.0(2) .
C29 B1 C20 C25 -30.8(3) .
C11 B1 C20 C21 20.7(3) .
N1 B1 C20 C21 -84.6(2) .
C29 B1 C20 C21 149.5(2) .
C25 C20 C21 C22 5.5(3) .
B1 C20 C21 C22 -174.8(2) .
C25 C20 C21 C26 -171.0(2) .
B1 C20 C21 C26 8.7(4) .
C20 C21 C22 C23 -1.4(4) .
C26 C21 C22 C23 175.3(2) .
C21 C22 C23 C24 -2.4(4) .
C21 C22 C23 C27 178.4(2) .
C22 C23 C24 C25 2.0(4) .
C27 C23 C24 C25 -178.8(2) .
C23 C24 C25 C20 2.3(4) .
C23 C24 C25 C28 -176.5(2) .
C21 C20 C25 C24 -5.9(3) .
B1 C20 C25 C24 174.4(2) .
C21 C20 C25 C28 172.8(2) .
B1 C20 C25 C28 -6.9(4) .
C11 B1 C29 C30 89.4(2) .
N1 B1 C29 C30 -167.6(2) .
C20 B1 C29 C30 -48.1(3) .
C11 B1 C29 C34 -86.1(3) .
N1 B1 C29 C34 17.0(3) .
C20 B1 C29 C34 136.5(2) .
C34 C29 C30 C31 -4.9(3) .
B1 C29 C30 C31 179.2(2) .
C34 C29 C30 C35 175.2(2) .
B1 C29 C30 C35 -0.7(3) .
C29 C30 C31 C32 1.4(4) .
C35 C30 C31 C32 -178.7(2) .
C30 C31 C32 C33 2.3(4) .
C30 C31 C32 C36 179.8(3) .
C31 C32 C33 C34 -2.2(4) .
C36 C32 C33 C34 -179.6(3) .
C32 C33 C34 C29 -1.5(4) .
C32 C33 C34 C37 176.4(2) .
C30 C29 C34 C33 5.0(3) .
B1 C29 C34 C33 -179.5(2) .
C30 C29 C34 C37 -172.7(2) .
B1 C29 C34 C37 2.8(4) .
C38A C39A C40A C40A 174.4(13) 3_766
C38B C39B C40B C40B -170.3(16) 3_766
